data_4082410
loop_
_publ_author_name
'Gonz\'alez-Gallardo, Sandra'
'Kuzu, Istemi'
'O\~na-Burgos, Pascual'
'Wolfer, Tanja'
'Wang, Cong'
'Klinkhammer, Karl W.'
'Klopper, Wim'
'Br\"ase, Stefan'
'Breher, Frank'

_publ_section_title
;
 Coinage Metal Complexes of Tris(pyrazolyl)methanide-Based Redox-Active
 Metalloligands
;
_journal_issue 4
_journal_name_full Organometallics
_journal_page_first 941
_journal_paper_doi 10.1021/om4010498
_journal_volume 33
_journal_year 2014
_chemical_formula_moiety 'C15 H14 Au Cl N6 Ru'
_chemical_formula_sum 'C15 H14 Au Cl N6 Ru'
_chemical_formula_weight 611.81
_chemical_name_systematic
; 
 CpRu(Tpmd)AuCl
;
_space_group_IT_number 9
_symmetry_cell_setting monoclinic
_symmetry_space_group_name_Hall 'C -2yc'
_symmetry_space_group_name_H-M 'C 1 c 1'
_atom_sites_solution_hydrogens geom
_atom_sites_solution_primary direct
_atom_sites_solution_secondary difmap
_audit_creation_method SHELXL-97
_cell_angle_alpha 90.00
_cell_angle_beta 110.62(3)
_cell_angle_gamma 90.00
_cell_formula_units_Z 4
_cell_length_a 18.965(4)
_cell_length_b 7.5657(15)
_cell_length_c 12.841(3)
_cell_measurement_reflns_used 5038
_cell_measurement_temperature 150(2)
_cell_measurement_theta_max 25.58
_cell_measurement_theta_min 2.29
_cell_volume 1724.4(7)
_computing_cell_refinement 'Stoe X-Area 1.66'
_computing_data_collection 'Stoe X-Area 1.66'
_computing_data_reduction 'Stoe X-Area 1.66'
_computing_molecular_graphics 'Ortep 32'
_computing_publication_material 'Bruker SHELXTL'
_computing_structure_refinement 'SHELXL-97 (Sheldrick, 1997)'
_computing_structure_solution 'SHELXS-97 (Sheldrick, 1990)'
_diffrn_ambient_temperature 150(2)
_diffrn_measured_fraction_theta_full 0.999
_diffrn_measured_fraction_theta_max 0.999
_diffrn_measurement_device_type 'Stoe IPDS'
_diffrn_measurement_method 'omega scans'
_diffrn_radiation_monochromator graphite
_diffrn_radiation_source 'fine-focus sealed tube'
_diffrn_radiation_type MoK\a
_diffrn_radiation_wavelength 0.71073
_diffrn_reflns_av_R_equivalents 0.0161
_diffrn_reflns_av_unetI/netI 0.0173
_diffrn_reflns_limit_h_max 22
_diffrn_reflns_limit_h_min -22
_diffrn_reflns_limit_k_max 9
_diffrn_reflns_limit_k_min -9
_diffrn_reflns_limit_l_max 15
_diffrn_reflns_limit_l_min -15
_diffrn_reflns_number 5038
_diffrn_reflns_theta_full 25.58
_diffrn_reflns_theta_max 25.58
_diffrn_reflns_theta_min 2.29
_exptl_absorpt_coefficient_mu 9.537
_exptl_absorpt_correction_T_max 0.6470
_exptl_absorpt_correction_T_min 0.4489
_exptl_absorpt_correction_type numerical
_exptl_absorpt_process_details 'Stoe X-Red & X-Shape'
_exptl_crystal_colour yellow
_exptl_crystal_density_diffrn 2.356
_exptl_crystal_density_method 'not measured'
_exptl_crystal_description 'iregular shaped crystal'
_exptl_crystal_F_000 1144
_exptl_crystal_size_max 0.10
_exptl_crystal_size_mid 0.10
_exptl_crystal_size_min 0.05
_refine_diff_density_max 0.568
_refine_diff_density_min -0.366
_refine_diff_density_rms 0.084
_refine_ls_abs_structure_details 'Flack H D (1983), Acta Cryst. A39, 876-881'
_refine_ls_abs_structure_Flack -0.012(3)
_refine_ls_extinction_method none
_refine_ls_goodness_of_fit_ref 0.935
_refine_ls_hydrogen_treatment constr
_refine_ls_matrix_type full
_refine_ls_number_parameters 217
_refine_ls_number_reflns 2924
_refine_ls_number_restraints 2
_refine_ls_restrained_S_all 0.934
_refine_ls_R_factor_all 0.0235
_refine_ls_R_factor_gt 0.0185
_refine_ls_shift/su_max 0.001
_refine_ls_shift/su_mean 0.000
_refine_ls_structure_factor_coef Fsqd
_refine_ls_weighting_details 'calc w=1/[\s^2^(Fo^2^)+(0.0264P)^2^+0.0000P] where P=(Fo^2^+2Fc^2^)/3'
_refine_ls_weighting_scheme calc
_refine_ls_wR_factor_gt 0.0378
_refine_ls_wR_factor_ref 0.0388
_reflns_number_gt 2538
_reflns_number_total 2924
_reflns_threshold_expression >2sigma(I)
_cod_data_source_file om4010498_si_003.cif
_cod_data_source_block compound_3a
_cod_original_cell_volume 1724.5(6)
_cod_original_sg_symbol_H-M Cc
_cod_database_code 4082410

loop_
_symmetry_equiv_pos_as_xyz
'x, y, z'
'x, -y, z+1/2'
'x+1/2, y+1/2, z'
'x+1/2, -y+1/2, z+1/2'

loop_
_atom_site_label
_atom_site_type_symbol
_atom_site_fract_x
_atom_site_fract_y
_atom_site_fract_z
_atom_site_U_iso_or_equiv
_atom_site_adp_type
_atom_site_occupancy
_atom_site_symmetry_multiplicity
_atom_site_calc_flag
_atom_site_refinement_flags
Au1 Au 0.1191(1) 0.99486(4) 0.1843(1) 0.02438(5) Uani 1 1 d .
Ru1 Ru 0.41788(2) 1.01148(7) 0.33372(3) 0.02490(9) Uani 1 1 d .
Cl1 Cl -0.00846(10) 0.9928(2) 0.1206(2) 0.0481(5) Uani 1 1 d .
N1 N 0.2646(3) 1.0937(5) 0.3489(4) 0.0206(9) Uani 1 1 d .
C1 C 0.2344(3) 1.0003(7) 0.2420(5) 0.0196(11) Uani 1 1 d .
N2 N 0.3405(2) 1.1133(5) 0.4030(4) 0.0232(9) Uani 1 1 d .
N3 N 0.2625(2) 1.0945(5) 0.1632(4) 0.0191(8) Uani 1 1 d .
N4 N 0.3377(2) 1.1126(5) 0.1861(4) 0.0234(9) Uani 1 1 d .
N5 N 0.2668(3) 0.8220(6) 0.2577(4) 0.0205(8) Uani 1 1 d .
N6 N 0.3428(3) 0.7957(6) 0.2964(4) 0.0237(9) Uani 1 1 d .
C10 C 0.2268(3) 1.1780(6) 0.4071(4) 0.0223(10) Uani 1 1 d .
H2 H 0.1736 1.1836 0.3873 0.027 Uiso 1 1 calc R
C11 C 0.2779(4) 1.2518(7) 0.4976(6) 0.0289(13) Uani 1 1 d .
H3 H 0.2683 1.3205 0.5531 0.035 Uiso 1 1 calc R
C12 C 0.3473(3) 1.2065(7) 0.4925(5) 0.0274(11) Uani 1 1 d .
H4 H 0.3942 1.2388 0.5471 0.033 Uiso 1 1 calc R
C20 C 0.2227(3) 1.1778(6) 0.0678(4) 0.0226(10) Uani 1 1 d .
H5 H 0.1693 1.1834 0.0353 0.027 Uiso 1 1 calc R
C21 C 0.2723(4) 1.2519(7) 0.0268(5) 0.0261(12) Uani 1 1 d .
H6 H 0.2611 1.3198 -0.0393 0.031 Uiso 1 1 calc R
C22 C 0.3436(3) 1.2078(7) 0.1022(5) 0.0265(11) Uani 1 1 d .
H7 H 0.3898 1.2411 0.0946 0.032 Uiso 1 1 calc R
C30 C 0.2302(3) 0.6638(6) 0.2392(4) 0.0231(10) Uani 1 1 d .
H8 H 0.1772 0.6471 0.2123 0.028 Uiso 1 1 calc R
C31 C 0.2831(3) 0.5343(6) 0.2663(5) 0.0278(13) Uani 1 1 d .
H9 H 0.2746 0.4103 0.2617 0.033 Uiso 1 1 calc R
C32 C 0.3522(3) 0.6207(6) 0.3019(5) 0.0281(11) Uani 1 1 d .
H10 H 0.3997 0.5630 0.3268 0.034 Uiso 1 1 calc R
C100 C 0.5193(4) 0.8947(12) 0.3264(9) 0.064(3) Uani 1 1 d .
H11 H 0.5201 0.7952 0.2817 0.076 Uiso 1 1 calc R
C101 C 0.5171(4) 1.0720(15) 0.2975(9) 0.066(3) Uani 1 1 d .
H12 H 0.5160 1.1135 0.2272 0.080 Uiso 1 1 calc R
C102 C 0.5166(4) 1.1771(11) 0.3809(10) 0.062(2) Uani 1 1 d .
H13 H 0.5141 1.3025 0.3783 0.074 Uiso 1 1 calc R
C103 C 0.5203(4) 1.0748(14) 0.4704(8) 0.061(2) Uani 1 1 d .
H14 H 0.5225 1.1177 0.5410 0.073 Uiso 1 1 calc R
C105 C 0.5202(4) 0.8944(11) 0.4406(8) 0.060(3) Uani 1 1 d .
H15 H 0.5206 0.7944 0.4855 0.072 Uiso 1 1 calc R

loop_
_atom_site_aniso_label
_atom_site_aniso_U_11
_atom_site_aniso_U_22
_atom_site_aniso_U_33
_atom_site_aniso_U_23
_atom_site_aniso_U_13
_atom_site_aniso_U_12
Au1 0.02113(7) 0.02017(8) 0.03106(9) 0.00169(14) 0.00820(5) -0.00167(14)
Ru1 0.02151(18) 0.0251(2) 0.0269(2) 0.0000(3) 0.00705(15) -0.0006(3)
Cl1 0.0197(6) 0.0341(9) 0.0826(14) 0.0105(10) 0.0081(6) -0.0010(7)
N1 0.030(2) 0.0159(19) 0.020(2) 0.0000(16) 0.0128(19) -0.0011(17)
C1 0.031(3) 0.010(2) 0.020(3) 0.000(2) 0.012(2) -0.001(2)
N2 0.020(2) 0.025(2) 0.025(2) -0.0020(18) 0.0077(18) -0.0049(17)
N3 0.022(2) 0.0171(19) 0.018(2) -0.0011(16) 0.0069(18) 0.0011(16)
N4 0.024(2) 0.021(2) 0.027(3) -0.0011(17) 0.0115(19) -0.0042(17)
N5 0.0248(19) 0.016(2) 0.021(2) -0.0007(16) 0.0087(17) 0.0010(16)
N6 0.025(2) 0.021(2) 0.026(2) -0.0010(18) 0.0098(19) 0.0017(17)
C10 0.030(3) 0.020(2) 0.020(3) 0.0015(19) 0.013(2) -0.002(2)
C11 0.047(4) 0.027(2) 0.021(3) -0.003(2) 0.021(3) -0.004(3)
C12 0.040(3) 0.025(2) 0.015(3) -0.005(2) 0.008(2) -0.007(2)
C20 0.026(3) 0.024(2) 0.014(3) -0.0048(19) 0.002(2) -0.001(2)
C21 0.039(3) 0.025(2) 0.015(3) 0.000(2) 0.010(3) 0.000(3)
C22 0.032(3) 0.026(2) 0.027(3) -0.001(2) 0.016(2) -0.006(2)
C30 0.034(3) 0.017(2) 0.017(3) -0.0008(19) 0.008(2) -0.006(2)
C31 0.048(3) 0.014(3) 0.025(3) -0.0007(19) 0.017(3) -0.003(2)
C32 0.036(3) 0.022(2) 0.026(3) 0.002(2) 0.010(2) 0.006(2)
C100 0.029(4) 0.069(6) 0.091(8) -0.031(5) 0.018(4) 0.010(4)
C101 0.026(4) 0.106(7) 0.068(6) 0.031(5) 0.018(4) -0.001(4)
C102 0.027(4) 0.048(4) 0.099(8) 0.003(5) 0.008(4) -0.007(3)
C103 0.022(3) 0.101(6) 0.047(5) -0.030(4) -0.004(3) 0.000(4)
C105 0.020(3) 0.066(5) 0.080(7) 0.046(5) -0.001(4) 0.007(3)

loop_
_atom_type_symbol
_atom_type_description
_atom_type_scat_dispersion_real
_atom_type_scat_dispersion_imag
_atom_type_scat_source
C C 0.0033 0.0016 'International Tables Vol C Tables 4.2.6.8 and 6.1.1.4'
H H 0.0000 0.0000 'International Tables Vol C Tables 4.2.6.8 and 6.1.1.4'
N N 0.0061 0.0033 'International Tables Vol C Tables 4.2.6.8 and 6.1.1.4'
Cl Cl 0.1484 0.1585 'International Tables Vol C Tables 4.2.6.8 and 6.1.1.4'
Ru Ru -1.2594 0.8363 'International Tables Vol C Tables 4.2.6.8 and 6.1.1.4'
Au Au -2.0133 8.8022 'International Tables Vol C Tables 4.2.6.8 and 6.1.1.4'

loop_
_geom_angle_atom_site_label_1
_geom_angle_atom_site_label_2
_geom_angle_atom_site_label_3
_geom_angle
C1 Au1 Cl1 179.25(15)
N6 Ru1 N2 82.20(16)
N6 Ru1 N4 82.03(17)
N2 Ru1 N4 81.88(17)
N6 Ru1 C105 102.3(3)
N2 Ru1 C105 119.3(3)
N4 Ru1 C105 158.6(3)
N6 Ru1 C101 133.7(3)
N2 Ru1 C101 143.9(3)
N4 Ru1 C101 97.9(3)
C105 Ru1 C101 63.8(3)
N6 Ru1 C100 102.4(3)
N2 Ru1 C100 159.1(3)
N4 Ru1 C100 118.8(3)
C105 Ru1 C100 39.9(4)
C101 Ru1 C100 37.8(4)
N6 Ru1 C102 164.8(3)
N2 Ru1 C102 109.5(3)
N4 Ru1 C102 108.7(3)
C105 Ru1 C102 63.7(3)
C101 Ru1 C102 36.2(4)
C100 Ru1 C102 63.2(3)
N6 Ru1 C103 134.2(3)
N2 Ru1 C103 97.8(3)
N4 Ru1 C103 143.6(3)
C105 Ru1 C103 38.5(4)
C101 Ru1 C103 61.5(4)
C100 Ru1 C103 64.2(3)
C102 Ru1 C103 36.9(4)
C10 N1 N2 109.5(4)
C10 N1 C1 129.0(5)
N2 N1 C1 121.4(4)
N5 C1 N1 107.9(5)
N5 C1 N3 107.6(4)
N1 C1 N3 106.9(4)
N5 C1 Au1 112.0(4)
N1 C1 Au1 111.3(4)
N3 C1 Au1 111.0(4)
C12 N2 N1 105.3(4)
C12 N2 Ru1 134.0(4)
N1 N2 Ru1 120.7(3)
C20 N3 N4 111.0(4)
C20 N3 C1 128.6(5)
N4 N3 C1 120.3(4)
C22 N4 N3 105.1(4)
C22 N4 Ru1 133.1(4)
N3 N4 Ru1 121.8(3)
C30 N5 N6 110.1(4)
C30 N5 C1 128.4(5)
N6 N5 C1 121.5(5)
C32 N6 N5 105.6(4)
C32 N6 Ru1 133.6(4)
N5 N6 Ru1 120.8(3)
C11 C10 N1 108.0(5)
C11 C10 H2 126.0
N1 C10 H2 126.0
C10 C11 C12 105.4(5)
C10 C11 H3 127.3
C12 C11 H3 127.3
N2 C12 C11 111.7(5)
N2 C12 H4 124.1
C11 C12 H4 124.1
N3 C20 C21 107.7(5)
N3 C20 H5 126.1
C21 C20 H5 126.1
C20 C21 C22 105.5(5)
C20 C21 H6 127.3
C22 C21 H6 127.3
N4 C22 C21 110.7(5)
N4 C22 H7 124.6
C21 C22 H7 124.6
C31 C30 N5 107.8(5)
C31 C30 H8 126.1
N5 C30 H8 126.1
C30 C31 C32 105.7(4)
C30 C31 H9 127.1
C32 C31 H9 127.1
N6 C32 C31 110.9(5)
N6 C32 H10 124.6
C31 C32 H10 124.6
C101 C100 C105 104.9(8)
C101 C100 Ru1 70.8(5)
C105 C100 Ru1 69.5(4)
C101 C100 H11 127.5
C105 C100 H11 127.5
Ru1 C100 H11 123.9
C102 C101 C100 111.7(9)
C102 C101 Ru1 72.5(5)
C100 C101 Ru1 71.4(5)
C102 C101 H12 124.2
C100 C101 H12 124.2
Ru1 C101 H12 123.5
C101 C102 C103 108.9(8)
C101 C102 Ru1 71.3(5)
C103 C102 Ru1 71.9(5)
C101 C102 H13 125.5
C103 C102 H13 125.5
Ru1 C102 H13 122.9
C102 C103 C105 108.9(9)
C102 C103 Ru1 71.2(5)
C105 C103 Ru1 69.7(5)
C102 C103 H14 125.6
C105 C103 H14 125.6
Ru1 C103 H14 125.1
C103 C105 C100 105.5(7)
C103 C105 Ru1 71.8(5)
C100 C105 Ru1 70.6(4)
C103 C105 H15 127.2
C100 C105 H15 127.2
Ru1 C105 H15 122.1

loop_
_geom_bond_atom_site_label_1
_geom_bond_atom_site_label_2
_geom_bond_distance
Au1 C1 2.046(6)
Au1 Cl1 2.2650(19)
Ru1 N6 2.107(4)
Ru1 N2 2.111(4)
Ru1 N4 2.112(5)
Ru1 C105 2.134(7)
Ru1 C101 2.141(8)
Ru1 C100 2.149(7)
Ru1 C102 2.155(7)
Ru1 C103 2.163(8)
N1 C10 1.363(7)
N1 N2 1.368(6)
N1 C1 1.469(7)
C1 N5 1.466(7)
C1 N3 1.482(7)
N2 C12 1.316(7)
N3 C20 1.348(7)
N3 N4 1.358(6)
N4 C22 1.333(7)
N5 C30 1.362(7)
N5 N6 1.365(6)
N6 C32 1.334(6)
C10 C11 1.344(9)
C10 H2 0.9500
C11 C12 1.385(9)
C11 H3 0.9500
C12 H4 0.9500
C20 C21 1.351(9)
C20 H5 0.9500
C21 C22 1.398(9)
C21 H6 0.9500
C22 H7 0.9500
C30 C31 1.357(8)
C30 H8 0.9500
C31 C32 1.390(8)
C31 H9 0.9500
C32 H10 0.9500
C100 C101 1.389(14)
C100 C105 1.461(13)
C100 H11 0.9500
C101 C102 1.336(14)
C101 H12 0.9500
C102 C103 1.367(13)
C102 H13 0.9500
C103 C105 1.417(13)
C103 H14 0.9500
C105 H15 0.9500

loop_
_geom_torsion_atom_site_label_1
_geom_torsion_atom_site_label_2
_geom_torsion_atom_site_label_3
_geom_torsion_atom_site_label_4
_geom_torsion
C10 N1 C1 N5 -126.3(5)
N2 N1 C1 N5 56.8(6)
C10 N1 C1 N3 118.3(5)
N2 N1 C1 N3 -58.7(6)
C10 N1 C1 Au1 -3.1(6)
N2 N1 C1 Au1 180.0(3)
C10 N1 N2 C12 0.6(5)
C1 N1 N2 C12 178.1(4)
C10 N1 N2 Ru1 -176.9(3)
C1 N1 N2 Ru1 0.6(6)
N6 Ru1 N2 C12 141.6(5)
N4 Ru1 N2 C12 -135.3(5)
C105 Ru1 N2 C12 41.9(6)
C101 Ru1 N2 C12 -43.1(8)
C100 Ru1 N2 C12 37.2(10)
C102 Ru1 N2 C12 -28.3(6)
C103 Ru1 N2 C12 7.9(6)
N6 Ru1 N2 N1 -41.8(4)
N4 Ru1 N2 N1 41.2(3)
C105 Ru1 N2 N1 -141.5(4)
C101 Ru1 N2 N1 133.5(5)
C100 Ru1 N2 N1 -146.2(8)
C102 Ru1 N2 N1 148.3(4)
C103 Ru1 N2 N1 -175.5(4)
N5 C1 N3 C20 126.3(5)
N1 C1 N3 C20 -118.1(5)
Au1 C1 N3 C20 3.5(6)
N5 C1 N3 N4 -57.1(6)
N1 C1 N3 N4 58.5(6)
Au1 C1 N3 N4 -179.9(3)
C20 N3 N4 C22 -0.5(5)
C1 N3 N4 C22 -177.7(4)
C20 N3 N4 Ru1 176.5(3)
C1 N3 N4 Ru1 -0.7(6)
N6 Ru1 N4 C22 -142.2(5)
N2 Ru1 N4 C22 134.6(5)
C105 Ru1 N4 C22 -38.7(9)
C101 Ru1 N4 C22 -8.9(6)
C100 Ru1 N4 C22 -42.4(6)
C102 Ru1 N4 C22 26.7(6)
C103 Ru1 N4 C22 42.4(7)
N6 Ru1 N4 N3 41.8(4)
N2 Ru1 N4 N3 -41.4(3)
C105 Ru1 N4 N3 145.2(7)
C101 Ru1 N4 N3 175.0(5)
C100 Ru1 N4 N3 141.6(4)
C102 Ru1 N4 N3 -149.4(4)
C103 Ru1 N4 N3 -133.6(5)
N1 C1 N5 C30 122.7(6)
N3 C1 N5 C30 -122.4(6)
Au1 C1 N5 C30 -0.2(7)
N1 C1 N5 N6 -56.8(6)
N3 C1 N5 N6 58.2(6)
Au1 C1 N5 N6 -179.6(4)
C30 N5 N6 C32 -0.4(6)
C1 N5 N6 C32 179.2(5)
C30 N5 N6 Ru1 179.7(3)
C1 N5 N6 Ru1 -0.8(6)
N2 Ru1 N6 C32 -138.0(6)
N4 Ru1 N6 C32 139.2(6)
C105 Ru1 N6 C32 -19.5(6)
C101 Ru1 N6 C32 45.9(7)
C100 Ru1 N6 C32 21.3(6)
C102 Ru1 N6 C32 3.2(15)
C103 Ru1 N6 C32 -44.6(7)
N2 Ru1 N6 N5 41.9(4)
N4 Ru1 N6 N5 -40.9(4)
C105 Ru1 N6 N5 160.3(5)
C101 Ru1 N6 N5 -134.2(5)
C100 Ru1 N6 N5 -158.8(5)
C102 Ru1 N6 N5 -176.9(12)
C103 Ru1 N6 N5 135.3(5)
N2 N1 C10 C11 0.3(6)
C1 N1 C10 C11 -177.0(5)
N1 C10 C11 C12 -1.0(6)
N1 N2 C12 C11 -1.2(6)
Ru1 N2 C12 C11 175.7(4)
C10 C11 C12 N2 1.4(6)
N4 N3 C20 C21 0.1(6)
C1 N3 C20 C21 177.0(5)
N3 C20 C21 C22 0.3(6)
N3 N4 C22 C21 0.7(6)
Ru1 N4 C22 C21 -175.8(4)
C20 C21 C22 N4 -0.6(6)
N6 N5 C30 C31 0.0(6)
C1 N5 C30 C31 -179.4(5)
N5 C30 C31 C32 0.3(6)
N5 N6 C32 C31 0.6(6)
Ru1 N6 C32 C31 -179.5(4)
C30 C31 C32 N6 -0.5(6)
N6 Ru1 C100 C101 150.7(6)
N2 Ru1 C100 C101 -108.6(9)
N4 Ru1 C100 C101 63.0(7)
C105 Ru1 C100 C101 -114.9(8)
C102 Ru1 C100 C101 -34.6(6)
C103 Ru1 C100 C101 -75.9(7)
N6 Ru1 C100 C105 -94.4(5)
N2 Ru1 C100 C105 6.4(11)
N4 Ru1 C100 C105 177.9(4)
C101 Ru1 C100 C105 114.9(8)
C102 Ru1 C100 C105 80.3(6)
C103 Ru1 C100 C105 39.0(5)
C105 C100 C101 C102 0.1(10)
Ru1 C100 C101 C102 61.6(6)
C105 C100 C101 Ru1 -61.5(5)
N6 Ru1 C101 C102 -162.4(5)
N2 Ru1 C101 C102 24.0(8)
N4 Ru1 C101 C102 111.1(6)
C105 Ru1 C101 C102 -80.6(7)
C100 Ru1 C101 C102 -121.0(9)
C103 Ru1 C101 C102 -37.1(6)
N6 Ru1 C101 C100 -41.5(8)
N2 Ru1 C101 C100 145.0(5)
N4 Ru1 C101 C100 -128.0(6)
C105 Ru1 C101 C100 40.4(6)
C102 Ru1 C101 C100 121.0(9)
C103 Ru1 C101 C100 83.9(7)
C100 C101 C102 C103 1.4(10)
Ru1 C101 C102 C103 62.4(6)
C100 C101 C102 Ru1 -61.0(7)
N6 Ru1 C102 C101 56.0(16)
N2 Ru1 C102 C101 -165.3(5)
N4 Ru1 C102 C101 -77.4(6)
C105 Ru1 C102 C101 80.9(7)
C100 Ru1 C102 C101 36.1(6)
C103 Ru1 C102 C101 118.1(8)
N6 Ru1 C102 C103 -62.1(16)
N2 Ru1 C102 C103 76.6(5)
N4 Ru1 C102 C103 164.5(5)
C105 Ru1 C102 C103 -37.2(6)
C101 Ru1 C102 C103 -118.1(8)
C100 Ru1 C102 C103 -82.1(6)
C101 C102 C103 C105 -2.3(10)
Ru1 C102 C103 C105 59.7(6)
C101 C102 C103 Ru1 -62.0(6)
N6 Ru1 C103 C102 161.1(5)
N2 Ru1 C103 C102 -112.2(5)
N4 Ru1 C103 C102 -25.3(8)
C105 Ru1 C103 C102 119.4(8)
C101 Ru1 C103 C102 36.4(5)
C100 Ru1 C103 C102 79.0(6)
N6 Ru1 C103 C105 41.7(7)
N2 Ru1 C103 C105 128.4(5)
N4 Ru1 C103 C105 -144.7(5)
C101 Ru1 C103 C105 -83.0(6)
C100 Ru1 C103 C105 -40.4(5)
C102 Ru1 C103 C105 -119.4(8)
C102 C103 C105 C100 2.3(9)
Ru1 C103 C105 C100 63.0(5)
C102 C103 C105 Ru1 -60.7(6)
C101 C100 C105 C103 -1.4(9)
Ru1 C100 C105 C103 -63.8(6)
C101 C100 C105 Ru1 62.4(6)
N6 Ru1 C105 C103 -150.8(5)
N2 Ru1 C105 C103 -62.9(6)
N4 Ru1 C105 C103 109.5(8)
C101 Ru1 C105 C103 76.3(6)
C100 Ru1 C105 C103 114.5(7)
C102 Ru1 C105 C103 35.7(6)
N6 Ru1 C105 C100 94.7(5)
N2 Ru1 C105 C100 -177.4(4)
N4 Ru1 C105 C100 -5.0(10)
C101 Ru1 C105 C100 -38.2(6)
C102 Ru1 C105 C100 -78.8(6)
C103 Ru1 C105 C100 -114.5(7)
